data_4079010
loop_
_publ_author_name
'McGovern, Gregory P.'
'Hung-Low, Fernando'
'Tye, Jesse W.'
'Bradley, Christopher A.'

_publ_section_title
;
 Synthesis and Reactivity Studies of Benzo-Substituted Bis(indenyl) Iron
 and Zirconium Complexes: The Difference a Methyl Group Can Make
;
_journal_issue 10
_journal_name_full Organometallics
_journal_page_first 3865
_journal_paper_doi 10.1021/om2011563
_journal_volume 31
_journal_year 2012
_chemical_formula_sum 'C77 H104 O4 Zr2'
_chemical_formula_weight 1276.04
_chemical_name_systematic
; 
 ? 
;
_space_group_IT_number 15
_symmetry_cell_setting monoclinic
_symmetry_space_group_name_Hall '-C 2yc'
_symmetry_space_group_name_H-M 'C 1 2/c 1'
_atom_sites_solution_hydrogens geom
_atom_sites_solution_primary direct
_atom_sites_solution_secondary difmap
_audit_creation_method SHELXL-97
_cell_angle_alpha 90.00
_cell_angle_beta 96.965(10)
_cell_angle_gamma 90.00
_cell_formula_units_Z 4
_cell_length_a 22.83(2)
_cell_length_b 9.546(9)
_cell_length_c 31.22(3)
_cell_measurement_reflns_used 111
_cell_measurement_temperature 150(2)
_cell_measurement_theta_max 25.75
_cell_measurement_theta_min 1.82
_cell_volume 6754(11)
_computing_cell_refinement 'Bruker APEX 2'
_computing_data_collection 'Bruker APEX 2'
_computing_data_reduction 'Bruker SAINTPLUS'
_computing_molecular_graphics 'Bruker SHELXTL'
_computing_publication_material 'Bruker SHELXTL'
_computing_structure_refinement 'SHELXL-97 (Sheldrick, 1997)'
_computing_structure_solution 'SHELXS-97 (Sheldrick, 1990)'
_diffrn_ambient_temperature 150(2)
_diffrn_measured_fraction_theta_full 0.995
_diffrn_measured_fraction_theta_max 0.995
_diffrn_measurement_device_type 'CCD area detector'
_diffrn_measurement_method 'omega scans'
_diffrn_radiation_monochromator graphite
_diffrn_radiation_source 'fine-focus sealed tube'
_diffrn_radiation_type MoK\a
_diffrn_radiation_wavelength 0.71073
_diffrn_reflns_av_R_equivalents 0.0652
_diffrn_reflns_av_sigmaI/netI 0.0639
_diffrn_reflns_limit_h_max 25
_diffrn_reflns_limit_h_min -27
_diffrn_reflns_limit_k_max 11
_diffrn_reflns_limit_k_min -11
_diffrn_reflns_limit_l_max 37
_diffrn_reflns_limit_l_min -37
_diffrn_reflns_number 21368
_diffrn_reflns_theta_full 25.10
_diffrn_reflns_theta_max 25.10
_diffrn_reflns_theta_min 1.31
_exptl_absorpt_coefficient_mu 0.356
_exptl_absorpt_correction_T_max 0.9531
_exptl_absorpt_correction_T_min 0.9302
_exptl_absorpt_correction_type multi-scan
_exptl_absorpt_process_details multi-scan
_exptl_crystal_colour Yellow
_exptl_crystal_density_diffrn 1.255
_exptl_crystal_density_method 'not measured'
_exptl_crystal_description Block
_exptl_crystal_F_000 2712
_exptl_crystal_size_max 0.21
_exptl_crystal_size_mid 0.17
_exptl_crystal_size_min 0.14
_refine_diff_density_max 0.706
_refine_diff_density_min -0.514
_refine_diff_density_rms 0.068
_refine_ls_extinction_method none
_refine_ls_goodness_of_fit_ref 1.041
_refine_ls_hydrogen_treatment constr
_refine_ls_matrix_type full
_refine_ls_number_parameters 374
_refine_ls_number_reflns 5997
_refine_ls_number_restraints 2
_refine_ls_restrained_S_all 1.046
_refine_ls_R_factor_all 0.0798
_refine_ls_R_factor_gt 0.0493
_refine_ls_shift/su_max 0.001
_refine_ls_shift/su_mean 0.000
_refine_ls_structure_factor_coef Fsqd
_refine_ls_weighting_details 'calc w=1/[\s^2^(Fo^2^)+(0.0563P)^2^+8.5221P] where P=(Fo^2^+2Fc^2^)/3'
_refine_ls_weighting_scheme calc
_refine_ls_wR_factor_gt 0.1155
_refine_ls_wR_factor_ref 0.1295
_reflns_number_gt 4287
_reflns_number_total 5997
_reflns_threshold_expression >2sigma(I)
_cod_data_source_file om2011563_si_003.cif
_cod_data_source_block cb090
_cod_depositor_comments
;
The following automatic conversions were performed:

'_symmetry_cell_setting' value 'Monoclinic' changed to 'monoclinic'
according to /home/saulius/struct/CIF-dictionaries/cif_core.dic
dictionary named 'cif_core.dic' version 2.4.2 from 2011-04-26.

Automatic conversion script
Id: cif_fix_values 1891 2012-01-12 08:04:46Z andrius 
;
_cod_original_cell_volume 6755(11)
_cod_original_sg_symbol_H-M C2/c
_cod_database_code 4079010

loop_
_symmetry_equiv_pos_as_xyz
'x, y, z'
'-x, y, -z+1/2'
'x+1/2, y+1/2, z'
'-x+1/2, y+1/2, -z+1/2'
'-x, -y, -z'
'x, -y, z-1/2'
'-x+1/2, -y+1/2, -z'
'x+1/2, -y+1/2, z-1/2'

loop_
_atom_site_label
_atom_site_type_symbol
_atom_site_fract_x
_atom_site_fract_y
_atom_site_fract_z
_atom_site_U_iso_or_equiv
_atom_site_adp_type
_atom_site_occupancy
_atom_site_symmetry_multiplicity
_atom_site_calc_flag
_atom_site_refinement_flags
Zr1 Zr 0.337912(16) 0.60388(4) 0.867196(12) 0.03225(14) Uani 1 1 d .
C1 C 0.26708(17) 0.5061(4) 0.91527(12) 0.0349(9) Uani 1 1 d .
C2 C 0.24649(17) 0.6436(4) 0.90510(12) 0.0350(9) Uani 1 1 d .
H2 H 0.2103 0.6644 0.8879 0.042 Uiso 1 1 calc R
C3 C 0.28607(17) 0.7450(4) 0.92361(12) 0.0335(9) Uani 1 1 d .
C4 C 0.33332(17) 0.6707(4) 0.94862(12) 0.0335(9) Uani 1 1 d .
C5 C 0.38126(19) 0.7159(4) 0.97925(12) 0.0403(10) Uani 1 1 d .
C6 C 0.4169(2) 0.6150(5) 0.99896(14) 0.0526(12) Uani 1 1 d .
H6 H 0.4492 0.6432 1.0192 0.063 Uiso 1 1 calc R
C7 C 0.4083(2) 0.4702(5) 0.99098(14) 0.0496(12) Uani 1 1 d .
H7 H 0.4361 0.4057 1.0048 0.060 Uiso 1 1 calc R
C8 C 0.36179(19) 0.4205(4) 0.96420(13) 0.0404(10) Uani 1 1 d .
C9 C 0.32148(17) 0.5210(4) 0.94258(12) 0.0328(9) Uani 1 1 d .
C10 C 0.2354(2) 0.3746(4) 0.89775(14) 0.0468(11) Uani 1 1 d .
H10 H 0.2607 0.2931 0.9082 0.056 Uiso 1 1 calc R
C11 C 0.2297(2) 0.3732(5) 0.84849(15) 0.0549(13) Uani 1 1 d .
H11A H 0.1974 0.4368 0.8369 0.066 Uiso 1 1 calc R
H11B H 0.2195 0.2775 0.8379 0.066 Uiso 1 1 calc R
C12 C 0.2875(2) 0.4197(4) 0.83215(14) 0.0494(11) Uani 1 1 d .
H12 H 0.2882 0.4152 0.8002 0.059 Uiso 1 1 calc R
C13 C 0.1765(2) 0.3570(6) 0.9156(2) 0.0787(17) Uani 1 1 d .
H13A H 0.1833 0.3517 0.9471 0.118 Uiso 1 1 calc R
H13B H 0.1573 0.2706 0.9041 0.118 Uiso 1 1 calc R
H13C H 0.1510 0.4372 0.9069 0.118 Uiso 1 1 calc R
C14 C 0.27218(19) 0.9013(4) 0.92341(13) 0.0406(9) Uani 1 1 d .
H14 H 0.3104 0.9538 0.9272 0.049 Uiso 1 1 calc R
C15 C 0.2385(2) 0.9359(5) 0.96166(16) 0.0635(14) Uani 1 1 d .
H15A H 0.1990 0.8943 0.9569 0.095 Uiso 1 1 calc R
H15B H 0.2350 1.0378 0.9644 0.095 Uiso 1 1 calc R
H15C H 0.2598 0.8977 0.9882 0.095 Uiso 1 1 calc R
C16 C 0.2371(2) 0.9497(5) 0.88167(16) 0.0580(13) Uani 1 1 d .
H16A H 0.2604 0.9344 0.8577 0.087 Uiso 1 1 calc R
H16B H 0.2281 1.0496 0.8837 0.087 Uiso 1 1 calc R
H16C H 0.2003 0.8963 0.8766 0.087 Uiso 1 1 calc R
C17 C 0.3904(2) 0.8669(5) 0.99345(15) 0.0592(13) Uani 1 1 d .
H17A H 0.4265 0.8743 1.0138 0.089 Uiso 1 1 calc R
H17B H 0.3566 0.8981 1.0076 0.089 Uiso 1 1 calc R
H17C H 0.3940 0.9259 0.9682 0.089 Uiso 1 1 calc R
C18 C 0.3520(2) 0.2633(5) 0.95949(15) 0.0577(13) Uani 1 1 d .
H18A H 0.3841 0.2135 0.9768 0.087 Uiso 1 1 calc R
H18B H 0.3512 0.2368 0.9291 0.087 Uiso 1 1 calc R
H18C H 0.3143 0.2383 0.9695 0.087 Uiso 1 1 calc R
C19 C 0.38709(18) 0.6746(4) 0.80086(12) 0.0385(9) Uani 1 1 d .
C20 C 0.42198(17) 0.5671(4) 0.82190(12) 0.0350(9) Uani 1 1 d .
H20 H 0.4268 0.4770 0.8099 0.042 Uiso 1 1 calc R
C21 C 0.44865(16) 0.6088(4) 0.86263(12) 0.0338(8) Uani 1 1 d .
C22 C 0.43436(17) 0.7568(4) 0.86671(12) 0.0339(9) Uani 1 1 d .
C23 C 0.45590(19) 0.8617(4) 0.89765(14) 0.0423(10) Uani 1 1 d .
C24 C 0.4345(2) 0.9941(4) 0.89058(15) 0.0510(12) Uani 1 1 d .
H24 H 0.4486 1.0652 0.9105 0.061 Uiso 1 1 calc R
C25 C 0.3928(2) 1.0315(5) 0.85551(16) 0.0543(12) Uani 1 1 d .
H25 H 0.3783 1.1249 0.8535 0.065 Uiso 1 1 calc R
C26 C 0.37237(19) 0.9367(4) 0.82411(14) 0.0445(11) Uani 1 1 d .
C27 C 0.39477(18) 0.7959(4) 0.82908(12) 0.0384(10) Uani 1 1 d .
C28 C 0.3653(2) 0.6762(5) 0.75272(13) 0.0502(11) Uani 1 1 d .
H28 H 0.3284 0.7336 0.7478 0.060 Uiso 1 1 calc R
C29 C 0.3524(3) 0.5293(6) 0.73359(15) 0.0762(17) Uani 1 1 d .
H29A H 0.3882 0.4719 0.7384 0.114 Uiso 1 1 calc R
H29B H 0.3398 0.5371 0.7025 0.114 Uiso 1 1 calc R
H29C H 0.3210 0.4852 0.7477 0.114 Uiso 1 1 calc R
C30 C 0.4124(2) 0.7438(6) 0.72872(15) 0.0718(16) Uani 1 1 d .
H30A H 0.4475 0.6838 0.7311 0.108 Uiso 1 1 calc R
H30B H 0.4230 0.8356 0.7414 0.108 Uiso 1 1 calc R
H30C H 0.3970 0.7554 0.6982 0.108 Uiso 1 1 calc R
C31 C 0.49309(17) 0.5224(4) 0.89133(13) 0.0386(10) Uani 1 1 d .
H31 H 0.4936 0.5562 0.9217 0.046 Uiso 1 1 calc R
C32 C 0.4776(2) 0.3658(4) 0.89013(14) 0.0488(11) Uani 1 1 d .
H32A H 0.4398 0.3519 0.9014 0.073 Uiso 1 1 calc R
H32B H 0.5085 0.3137 0.9080 0.073 Uiso 1 1 calc R
H32C H 0.4747 0.3320 0.8603 0.073 Uiso 1 1 calc R
C33 C 0.55516(19) 0.5429(5) 0.87778(16) 0.0610(13) Uani 1 1 d .
H33A H 0.5562 0.5050 0.8487 0.091 Uiso 1 1 calc R
H33B H 0.5842 0.4938 0.8981 0.091 Uiso 1 1 calc R
H33C H 0.5646 0.6431 0.8779 0.091 Uiso 1 1 calc R
C34 C 0.5043(2) 0.8351(5) 0.93407(14) 0.0529(12) Uani 1 1 d .
H34A H 0.5122 0.9212 0.9509 0.079 Uiso 1 1 calc R
H34B H 0.5402 0.8059 0.9222 0.079 Uiso 1 1 calc R
H34C H 0.4920 0.7610 0.9528 0.079 Uiso 1 1 calc R
C35 C 0.3292(2) 0.9833(5) 0.78609(16) 0.0624(14) Uani 1 1 d .
H35A H 0.3161 1.0791 0.7910 0.094 Uiso 1 1 calc R
H35B H 0.2950 0.9204 0.7829 0.094 Uiso 1 1 calc R
H35C H 0.3485 0.9805 0.7597 0.094 Uiso 1 1 calc R
C36 C 0.2678(2) 0.6693(5) 0.81885(14) 0.0449(10) Uani 1 1 d .
O1 O 0.33768(13) 0.3851(3) 0.85645(10) 0.0490(7) Uani 1 1 d .
O2 O 0.22887(16) 0.6892(4) 0.79232(11) 0.0718(10) Uani 1 1 d .
C39 C 0.5000 0.147(2) 0.7500 0.234(9) Uiso 1 2 d SDU
H39A H 0.4743 0.0836 0.7645 0.281 Uiso 0.50 1 calc PR
H39B H 0.5257 0.0836 0.7355 0.281 Uiso 0.50 1 calc PR
C37 C 0.5667(6) 0.1209(13) 0.8201(4) 0.216(6) Uiso 1 1 d DU
H37A H 0.5466 0.0314 0.8231 0.324 Uiso 1 1 calc R
H37B H 0.5653 0.1770 0.8462 0.324 Uiso 1 1 calc R
H37C H 0.6079 0.1035 0.8159 0.324 Uiso 1 1 calc R
C38 C 0.5389(6) 0.1928(15) 0.7848(4) 0.230(6) Uiso 1 1 d DU
H38A H 0.5714 0.2379 0.7716 0.276 Uiso 1 1 calc R
H38B H 0.5177 0.2700 0.7975 0.276 Uiso 1 1 calc R

loop_
_atom_site_aniso_label
_atom_site_aniso_U_11
_atom_site_aniso_U_22
_atom_site_aniso_U_33
_atom_site_aniso_U_23
_atom_site_aniso_U_13
_atom_site_aniso_U_12
Zr1 0.0320(2) 0.0328(2) 0.0310(2) -0.00238(18) -0.00014(15) -0.00186(18)
C1 0.036(2) 0.0279(19) 0.041(2) 0.0008(17) 0.0069(18) -0.0059(17)
C2 0.031(2) 0.041(2) 0.034(2) -0.0011(17) 0.0057(17) 0.0029(17)
C3 0.037(2) 0.031(2) 0.033(2) -0.0030(17) 0.0041(17) -0.0009(17)
C4 0.037(2) 0.037(2) 0.028(2) -0.0022(17) 0.0077(17) -0.0019(18)
C5 0.045(3) 0.044(2) 0.031(2) -0.0060(18) 0.0016(19) -0.007(2)
C6 0.052(3) 0.066(3) 0.037(2) 0.000(2) -0.005(2) -0.011(2)
C7 0.050(3) 0.055(3) 0.042(3) 0.015(2) -0.002(2) 0.012(2)
C8 0.047(3) 0.037(2) 0.038(2) 0.0047(18) 0.010(2) 0.0036(19)
C9 0.039(2) 0.029(2) 0.031(2) 0.0019(16) 0.0065(18) -0.0037(17)
C10 0.048(3) 0.039(3) 0.054(3) -0.004(2) 0.006(2) -0.013(2)
C11 0.052(3) 0.046(3) 0.063(3) -0.010(2) -0.008(2) -0.016(2)
C12 0.062(3) 0.043(3) 0.042(2) -0.003(2) 0.002(2) -0.012(2)
C13 0.060(3) 0.070(4) 0.111(5) -0.014(3) 0.026(3) -0.034(3)
C14 0.046(2) 0.034(2) 0.044(2) -0.001(2) 0.0127(19) 0.0023(19)
C15 0.077(4) 0.051(3) 0.069(3) -0.007(2) 0.032(3) 0.011(3)
C16 0.060(3) 0.044(3) 0.070(3) 0.007(2) 0.007(3) 0.012(2)
C17 0.066(3) 0.056(3) 0.053(3) -0.021(2) -0.002(2) -0.013(2)
C18 0.067(3) 0.042(3) 0.063(3) 0.013(2) 0.004(3) 0.010(2)
C19 0.040(2) 0.047(2) 0.028(2) 0.0029(19) 0.0018(18) -0.0010(19)
C20 0.036(2) 0.039(2) 0.030(2) -0.0057(17) 0.0060(17) 0.0019(17)
C21 0.029(2) 0.037(2) 0.035(2) -0.0004(18) 0.0034(16) 0.0006(18)
C22 0.033(2) 0.032(2) 0.036(2) 0.0017(17) 0.0010(18) -0.0042(17)
C23 0.042(2) 0.037(2) 0.048(3) 0.0001(19) 0.002(2) -0.0109(18)
C24 0.064(3) 0.035(2) 0.054(3) -0.005(2) 0.007(2) -0.011(2)
C25 0.059(3) 0.035(3) 0.069(3) 0.009(2) 0.010(3) 0.001(2)
C26 0.046(3) 0.039(2) 0.050(3) 0.015(2) 0.008(2) 0.0029(19)
C27 0.040(2) 0.040(2) 0.035(2) 0.0095(18) 0.0055(18) -0.0026(18)
C28 0.046(3) 0.072(3) 0.031(2) 0.004(2) 0.000(2) 0.003(2)
C29 0.090(4) 0.096(4) 0.039(3) -0.010(3) -0.002(3) -0.017(3)
C30 0.081(4) 0.094(4) 0.042(3) 0.012(3) 0.012(3) 0.001(3)
C31 0.036(2) 0.038(2) 0.040(2) 0.0004(18) -0.0016(18) 0.0032(18)
C32 0.055(3) 0.039(3) 0.049(3) 0.002(2) -0.006(2) 0.004(2)
C33 0.035(3) 0.071(3) 0.075(4) 0.008(3) 0.003(2) 0.002(2)
C34 0.048(3) 0.053(3) 0.055(3) -0.010(2) -0.007(2) -0.013(2)
C35 0.066(3) 0.056(3) 0.063(3) 0.021(3) 0.002(3) 0.014(3)
C36 0.043(3) 0.052(3) 0.038(2) 0.002(2) -0.001(2) -0.003(2)
O1 0.0484(18) 0.0408(17) 0.0584(19) -0.0084(14) 0.0085(15) -0.0019(14)
O2 0.060(2) 0.085(3) 0.063(2) 0.001(2) -0.0202(19) 0.005(2)

loop_
_atom_type_symbol
_atom_type_description
_atom_type_scat_dispersion_real
_atom_type_scat_dispersion_imag
_atom_type_scat_source
C C 0.0033 0.0016 'International Tables Vol C Tables 4.2.6.8 and 6.1.1.4'
H H 0.0000 0.0000 'International Tables Vol C Tables 4.2.6.8 and 6.1.1.4'
O O 0.0106 0.0060 'International Tables Vol C Tables 4.2.6.8 and 6.1.1.4'
Zr Zr -2.9673 0.5597 'International Tables Vol C Tables 4.2.6.8 and 6.1.1.4'

loop_
_geom_angle_atom_site_label_1
_geom_angle_atom_site_label_2
_geom_angle_atom_site_label_3
_geom_angle
_geom_angle_site_symmetry_1
_geom_angle_site_symmetry_3
O1 Zr1 C36 100.81(15) . .
O1 Zr1 C12 34.89(14) . .
C36 Zr1 C12 66.58(17) . .
O1 Zr1 C1 74.86(12) . .
C36 Zr1 C1 92.81(16) . .
C12 Zr1 C1 71.33(16) . .
O1 Zr1 C20 76.28(12) . .
C36 Zr1 C20 101.35(16) . .
C12 Zr1 C20 89.87(16) . .
C1 Zr1 C20 149.75(13) . .
O1 Zr1 C2 103.53(12) . .
C36 Zr1 C2 72.67(16) . .
C12 Zr1 C2 86.78(16) . .
C1 Zr1 C2 32.48(13) . .
C20 Zr1 C2 173.93(12) . .
O1 Zr1 C21 89.59(12) . .
C36 Zr1 C21 127.76(15) . .
C12 Zr1 C21 115.43(15) . .
C1 Zr1 C21 138.92(13) . .
C20 Zr1 C21 31.90(12) . .
C2 Zr1 C21 153.68(13) . .
O1 Zr1 C9 80.93(12) . .
C36 Zr1 C9 123.78(15) . .
C12 Zr1 C9 94.61(15) . .
C1 Zr1 C9 32.66(12) . .
C20 Zr1 C9 132.45(13) . .
C2 Zr1 C9 53.00(12) . .
C21 Zr1 C9 108.35(12) . .
O1 Zr1 C19 97.18(13) . .
C36 Zr1 C19 73.64(16) . .
C12 Zr1 C19 93.44(16) . .
C1 Zr1 C19 162.97(12) . .
C20 Zr1 C19 32.10(12) . .
C2 Zr1 C19 143.07(13) . .
C21 Zr1 C19 54.23(12) . .
C9 Zr1 C19 162.57(13) . .
O1 Zr1 C3 128.57(12) . .
C36 Zr1 C3 87.96(16) . .
C12 Zr1 C3 118.20(16) . .
C1 Zr1 C3 54.01(13) . .
C20 Zr1 C3 151.71(13) . .
C2 Zr1 C3 31.46(12) . .
C21 Zr1 C3 124.16(12) . .
C9 Zr1 C3 53.78(13) . .
C19 Zr1 C3 133.44(14) . .
O1 Zr1 C27 127.73(13) . .
C36 Zr1 C27 81.10(16) . .
C12 Zr1 C27 124.46(15) . .
C1 Zr1 C27 157.26(13) . .
C20 Zr1 C27 52.69(14) . .
C2 Zr1 C27 125.92(13) . .
C21 Zr1 C27 53.93(13) . .
C9 Zr1 C27 140.66(12) . .
C19 Zr1 C27 32.57(13) . .
C3 Zr1 C27 103.64(14) . .
O1 Zr1 C4 113.10(12) . .
C36 Zr1 C4 119.52(15) . .
C12 Zr1 C4 124.53(15) . .
C1 Zr1 C4 53.88(13) . .
C20 Zr1 C4 133.71(12) . .
C2 Zr1 C4 52.10(12) . .
C21 Zr1 C4 101.84(12) . .
C9 Zr1 C4 32.70(12) . .
C19 Zr1 C4 142.02(13) . .
C3 Zr1 C4 31.84(12) . .
C27 Zr1 C4 110.45(13) . .
C2 C1 C9 106.5(3) . .
C2 C1 C10 123.7(4) . .
C9 C1 C10 129.8(4) . .
C2 C1 Zr1 75.1(2) . .
C9 C1 Zr1 75.1(2) . .
C10 C1 Zr1 113.9(3) . .
C3 C2 C1 111.6(3) . .
C3 C2 Zr1 76.7(2) . .
C1 C2 Zr1 72.4(2) . .
C3 C2 H2 124.2 . .
C1 C2 H2 124.2 . .
Zr1 C2 H2 118.2 . .
C2 C3 C4 106.7(3) . .
C2 C3 C14 123.5(4) . .
C4 C3 C14 128.8(3) . .
C2 C3 Zr1 71.8(2) . .
C4 C3 Zr1 75.0(2) . .
C14 C3 Zr1 127.8(3) . .
C5 C4 C3 132.6(4) . .
C5 C4 C9 119.7(3) . .
C3 C4 C9 107.3(3) . .
C5 C4 Zr1 127.0(3) . .
C3 C4 Zr1 73.2(2) . .
C9 C4 Zr1 70.6(2) . .
C6 C5 C4 117.1(4) . .
C6 C5 C17 119.2(4) . .
C4 C5 C17 123.4(4) . .
C5 C6 C7 123.5(4) . .
C5 C6 H6 118.3 . .
C7 C6 H6 118.3 . .
C8 C7 C6 122.1(4) . .
C8 C7 H7 118.9 . .
C6 C7 H7 118.9 . .
C7 C8 C9 117.7(4) . .
C7 C8 C18 120.0(4) . .
C9 C8 C18 122.3(4) . .
C1 C9 C8 132.5(4) . .
C1 C9 C4 107.9(3) . .
C8 C9 C4 119.5(3) . .
C1 C9 Zr1 72.2(2) . .
C8 C9 Zr1 118.8(3) . .
C4 C9 Zr1 76.7(2) . .
C1 C10 C13 111.2(4) . .
C1 C10 C11 110.4(3) . .
C13 C10 C11 113.2(4) . .
C1 C10 H10 107.2 . .
C13 C10 H10 107.2 . .
C11 C10 H10 107.2 . .
C10 C11 C12 111.1(3) . .
C10 C11 H11A 109.4 . .
C12 C11 H11A 109.4 . .
C10 C11 H11B 109.4 . .
C12 C11 H11B 109.4 . .
H11A C11 H11B 108.0 . .
O1 C12 C11 116.8(4) . .
O1 C12 Zr1 64.8(2) . .
C11 C12 Zr1 117.6(3) . .
O1 C12 H12 116.0 . .
C11 C12 H12 116.0 . .
Zr1 C12 H12 116.0 . .
C10 C13 H13A 109.5 . .
C10 C13 H13B 109.5 . .
H13A C13 H13B 109.5 . .
C10 C13 H13C 109.5 . .
H13A C13 H13C 109.5 . .
H13B C13 H13C 109.5 . .
C16 C14 C3 112.9(3) . .
C16 C14 C15 110.0(4) . .
C3 C14 C15 109.3(3) . .
C16 C14 H14 108.2 . .
C3 C14 H14 108.2 . .
C15 C14 H14 108.2 . .
C14 C15 H15A 109.5 . .
C14 C15 H15B 109.5 . .
H15A C15 H15B 109.5 . .
C14 C15 H15C 109.5 . .
H15A C15 H15C 109.5 . .
H15B C15 H15C 109.5 . .
C14 C16 H16A 109.5 . .
C14 C16 H16B 109.5 . .
H16A C16 H16B 109.5 . .
C14 C16 H16C 109.5 . .
H16A C16 H16C 109.5 . .
H16B C16 H16C 109.5 . .
C5 C17 H17A 109.5 . .
C5 C17 H17B 109.5 . .
H17A C17 H17B 109.5 . .
C5 C17 H17C 109.5 . .
H17A C17 H17C 109.5 . .
H17B C17 H17C 109.5 . .
C8 C18 H18A 109.5 . .
C8 C18 H18B 109.5 . .
H18A C18 H18B 109.5 . .
C8 C18 H18C 109.5 . .
H18A C18 H18C 109.5 . .
H18B C18 H18C 109.5 . .
C20 C19 C27 106.1(3) . .
C20 C19 C28 124.3(4) . .
C27 C19 C28 126.2(4) . .
C20 C19 Zr1 73.1(2) . .
C27 C19 Zr1 75.7(2) . .
C28 C19 Zr1 132.5(3) . .
C21 C20 C19 112.0(4) . .
C21 C20 Zr1 74.3(2) . .
C19 C20 Zr1 74.8(2) . .
C21 C20 H20 124.0 . .
C19 C20 H20 124.0 . .
Zr1 C20 H20 118.5 . .
C20 C21 C22 106.1(3) . .
C20 C21 C31 124.7(4) . .
C22 C21 C31 128.1(3) . .
C20 C21 Zr1 73.8(2) . .
C22 C21 Zr1 77.3(2) . .
C31 C21 Zr1 123.7(3) . .
C23 C22 C27 119.8(4) . .
C23 C22 C21 132.2(4) . .
C27 C22 C21 107.7(3) . .
C23 C22 Zr1 126.8(3) . .
C27 C22 Zr1 73.0(2) . .
C21 C22 Zr1 70.2(2) . .
C24 C23 C22 116.8(4) . .
C24 C23 C34 119.6(4) . .
C22 C23 C34 123.4(4) . .
C23 C24 C25 123.8(4) . .
C23 C24 H24 118.1 . .
C25 C24 H24 118.1 . .
C26 C25 C24 121.8(4) . .
C26 C25 H25 119.1 . .
C24 C25 H25 119.1 . .
C25 C26 C27 116.9(4) . .
C25 C26 C35 119.9(4) . .
C27 C26 C35 123.2(4) . .
C26 C27 C22 120.6(4) . .
C26 C27 C19 131.6(4) . .
C22 C27 C19 107.8(3) . .
C26 C27 Zr1 120.9(3) . .
C22 C27 Zr1 75.2(2) . .
C19 C27 Zr1 71.8(2) . .
C19 C28 C30 108.8(4) . .
C19 C28 C29 113.5(4) . .
C30 C28 C29 107.9(4) . .
C19 C28 H28 108.9 . .
C30 C28 H28 108.9 . .
C29 C28 H28 108.9 . .
C28 C29 H29A 109.5 . .
C28 C29 H29B 109.5 . .
H29A C29 H29B 109.5 . .
C28 C29 H29C 109.5 . .
H29A C29 H29C 109.5 . .
H29B C29 H29C 109.5 . .
C28 C30 H30A 109.5 . .
C28 C30 H30B 109.5 . .
H30A C30 H30B 109.5 . .
C28 C30 H30C 109.5 . .
H30A C30 H30C 109.5 . .
H30B C30 H30C 109.5 . .
C21 C31 C32 112.4(3) . .
C21 C31 C33 109.9(3) . .
C32 C31 C33 109.5(4) . .
C21 C31 H31 108.3 . .
C32 C31 H31 108.3 . .
C33 C31 H31 108.3 . .
C31 C32 H32A 109.5 . .
C31 C32 H32B 109.5 . .
H32A C32 H32B 109.5 . .
C31 C32 H32C 109.5 . .
H32A C32 H32C 109.5 . .
H32B C32 H32C 109.5 . .
C31 C33 H33A 109.5 . .
C31 C33 H33B 109.5 . .
H33A C33 H33B 109.5 . .
C31 C33 H33C 109.5 . .
H33A C33 H33C 109.5 . .
H33B C33 H33C 109.5 . .
C23 C34 H34A 109.5 . .
C23 C34 H34B 109.5 . .
H34A C34 H34B 109.5 . .
C23 C34 H34C 109.5 . .
H34A C34 H34C 109.5 . .
H34B C34 H34C 109.5 . .
C26 C35 H35A 109.5 . .
C26 C35 H35B 109.5 . .
H35A C35 H35B 109.5 . .
C26 C35 H35C 109.5 . .
H35A C35 H35C 109.5 . .
H35B C35 H35C 109.5 . .
O2 C36 Zr1 172.6(4) . .
C12 O1 Zr1 80.3(2) . .
C38 C39 C38 143(2) . 2_656
C38 C39 H39A 101.1 . .
C38 C39 H39A 101.1 2_656 .
C38 C39 H39B 101.1 . .
C38 C39 H39B 101.1 2_656 .
H39A C39 H39B 104.5 . .
C38 C37 H37A 109.5 . .
C38 C37 H37B 109.5 . .
H37A C37 H37B 109.5 . .
C38 C37 H37C 109.5 . .
H37A C37 H37C 109.5 . .
H37B C37 H37C 109.5 . .
C37 C38 C39 131.0(15) . .
C37 C38 H38A 104.5 . .
C39 C38 H38A 104.5 . .
C37 C38 H38B 104.5 . .
C39 C38 H38B 104.5 . .
H38A C38 H38B 105.7 . .

loop_
_geom_bond_atom_site_label_1
_geom_bond_atom_site_label_2
_geom_bond_distance
_geom_bond_site_symmetry_2
Zr1 O1 2.115(3) .
Zr1 C36 2.155(5) .
Zr1 C12 2.304(4) .
Zr1 C1 2.516(4) .
Zr1 C20 2.543(4) .
Zr1 C2 2.550(4) .
Zr1 C21 2.550(4) .
Zr1 C9 2.554(4) .
Zr1 C19 2.564(4) .
Zr1 C3 2.612(4) .
Zr1 C27 2.615(4) .
Zr1 C4 2.636(4) .
C1 C2 1.417(5) .
C1 C9 1.426(5) .
C1 C10 1.517(5) .
C2 C3 1.401(5) .
C2 H2 0.9500 .
C3 C4 1.440(5) .
C3 C14 1.526(5) .
C4 C5 1.430(5) .
C4 C9 1.463(5) .
C5 C6 1.359(6) .
C5 C17 1.515(6) .
C6 C7 1.413(6) .
C6 H6 0.9500 .
C7 C8 1.356(6) .
C7 H7 0.9500 .
C8 C9 1.440(5) .
C8 C18 1.522(6) .
C10 C13 1.527(7) .
C10 C11 1.528(6) .
C10 H10 1.0000 .
C11 C12 1.536(7) .
C11 H11A 0.9900 .
C11 H11B 0.9900 .
C12 O1 1.337(5) .
C12 H12 1.0000 .
C13 H13A 0.9800 .
C13 H13B 0.9800 .
C13 H13C 0.9800 .
C14 C16 1.516(6) .
C14 C15 1.533(6) .
C14 H14 1.0000 .
C15 H15A 0.9800 .
C15 H15B 0.9800 .
C15 H15C 0.9800 .
C16 H16A 0.9800 .
C16 H16B 0.9800 .
C16 H16C 0.9800 .
C17 H17A 0.9800 .
C17 H17B 0.9800 .
C17 H17C 0.9800 .
C18 H18A 0.9800 .
C18 H18B 0.9800 .
C18 H18C 0.9800 .
C19 C20 1.412(6) .
C19 C27 1.453(6) .
C19 C28 1.525(5) .
C20 C21 1.400(5) .
C20 H20 0.9500 .
C21 C22 1.459(5) .
C21 C31 1.515(5) .
C22 C23 1.436(5) .
C22 C27 1.442(5) .
C23 C24 1.363(6) .
C23 C34 1.509(6) .
C24 C25 1.408(6) .
C24 H24 0.9500 .
C25 C26 1.374(6) .
C25 H25 0.9500 .
C26 C27 1.439(6) .
C26 C35 1.515(6) .
C28 C30 1.527(7) .
C28 C29 1.539(7) .
C28 H28 1.0000 .
C29 H29A 0.9800 .
C29 H29B 0.9800 .
C29 H29C 0.9800 .
C30 H30A 0.9800 .
C30 H30B 0.9800 .
C30 H30C 0.9800 .
C31 C32 1.535(6) .
C31 C33 1.540(6) .
C31 H31 1.0000 .
C32 H32A 0.9800 .
C32 H32B 0.9800 .
C32 H32C 0.9800 .
C33 H33A 0.9800 .
C33 H33B 0.9800 .
C33 H33C 0.9800 .
C34 H34A 0.9800 .
C34 H34B 0.9800 .
C34 H34C 0.9800 .
C35 H35A 0.9800 .
C35 H35B 0.9800 .
C35 H35C 0.9800 .
C36 O2 1.155(5) .
C39 C38 1.388(11) .
C39 C38 1.388(11) 2_656
C39 H39A 0.9900 .
C39 H39B 0.9900 .
C37 C38 1.384(12) .
C37 H37A 0.9800 .
C37 H37B 0.9800 .
C37 H37C 0.9800 .
C38 H38A 0.9900 .
C38 H38B 0.9900 .
